data_4133045
loop_
_publ_author_name
'Hong, Seung Youn'
'Son, Junsoo'
'Kim, Dongwook'
'Chang, Sukbok'

_publ_section_title
;
 Ir(III)-Catalyzed Stereoselective Haloamidation of Alkynes Enabled by
 Ligand Participation.
;
_journal_issue 39
_journal_name_full 'Journal of the American Chemical Society'
_journal_page_first 12359
_journal_page_last 12363
_journal_paper_doi 10.1021/jacs.8b08134
_journal_volume 140
_journal_year 2018
_chemical_formula_sum 'C11 H10 Cl N O'
_chemical_formula_weight 207.65
_space_group_crystal_system monoclinic
_space_group_IT_number 14
_space_group_name_Hall '-P 2ybc'
_space_group_name_H-M_alt 'P 1 21/c 1'
_atom_sites_solution_hydrogens mixed
_audit_creation_method SHELXL-2018/1
_cell_angle_alpha 90
_cell_angle_beta 94.938(3)
_cell_angle_gamma 90
_cell_formula_units_Z 8
_cell_length_a 7.1224(8)
_cell_length_b 7.4835(8)
_cell_length_c 37.037(4)
_cell_measurement_reflns_used 9957
_cell_measurement_temperature 120(2)
_cell_measurement_theta_max 32.64
_cell_measurement_theta_min 2.99
_cell_volume 1966.8(4)
_computing_cell_refinement 'Bruker APEXIll'
_computing_data_collection 'Bruker APEXIll'
_computing_data_reduction 'Bruker SAINT'
_computing_molecular_graphics ORTEP3
_computing_publication_material CIFTAB
_computing_structure_refinement SHELXL
_computing_structure_solution SHELXS
_diffrn_ambient_temperature 120(2)
_diffrn_measured_fraction_theta_full 0.996
_diffrn_measured_fraction_theta_max 0.996
_diffrn_measurement_device_type 'Photon 100 CMOS detector'
_diffrn_measurement_method 'phi and omega scans'
_diffrn_radiation_type MoK\a
_diffrn_radiation_wavelength 0.71073
_diffrn_reflns_av_R_equivalents 0.0415
_diffrn_reflns_av_unetI/netI 0.0290
_diffrn_reflns_Laue_measured_fraction_full 0.996
_diffrn_reflns_Laue_measured_fraction_max 0.996
_diffrn_reflns_limit_h_max 10
_diffrn_reflns_limit_h_min -10
_diffrn_reflns_limit_k_max 11
_diffrn_reflns_limit_k_min -11
_diffrn_reflns_limit_l_max 56
_diffrn_reflns_limit_l_min -56
_diffrn_reflns_number 45591
_diffrn_reflns_point_group_measured_fraction_full 0.996
_diffrn_reflns_point_group_measured_fraction_max 0.996
_diffrn_reflns_theta_full 25.242
_diffrn_reflns_theta_max 32.700
_diffrn_reflns_theta_min 2.871
_diffrn_source 'fine-focus sealed tube'
_exptl_absorpt_coefficient_mu 0.351
_exptl_absorpt_correction_T_max 0.946
_exptl_absorpt_correction_T_min 0.858
_exptl_absorpt_correction_type multi-scan
_exptl_absorpt_process_details SADABS
_exptl_crystal_colour colorless
_exptl_crystal_density_diffrn 1.403
_exptl_crystal_description plate
_exptl_crystal_F_000 864
_exptl_crystal_size_max 0.450
_exptl_crystal_size_mid 0.420
_exptl_crystal_size_min 0.160
_refine_diff_density_max 0.804
_refine_diff_density_min -1.034
_refine_diff_density_rms 0.137
_refine_ls_extinction_coef 0.0013(2)
_refine_ls_extinction_expression Fc^*^=kFc[1+0.001xFc^2^\l^3^/sin(2\q)]^-1/4^
_refine_ls_extinction_method 'SHELXL-2018/1 (Sheldrick 2018)'
_refine_ls_goodness_of_fit_ref 1.246
_refine_ls_hydrogen_treatment mixed
_refine_ls_matrix_type full
_refine_ls_number_parameters 260
_refine_ls_number_reflns 7218
_refine_ls_number_restraints 0
_refine_ls_restrained_S_all 1.246
_refine_ls_R_factor_all 0.1045
_refine_ls_R_factor_gt 0.0945
_refine_ls_shift/su_max 0.000
_refine_ls_shift/su_mean 0.000
_refine_ls_structure_factor_coef Fsqd
_refine_ls_weighting_details 'w=1/[\s^2^(Fo^2^)+15.9926P] where P=(Fo^2^+2Fc^2^)/3'
_refine_ls_weighting_scheme calc
_refine_ls_wR_factor_gt 0.2350
_refine_ls_wR_factor_ref 0.2385
_reflns_Friedel_coverage 0.000
_reflns_number_gt 6261
_reflns_number_total 7218
_reflns_threshold_expression 'I > 2\s(I)'
_cod_data_source_file ja8b08134_si_002.cif
_cod_data_source_block Mono_14
_cod_original_sg_symbol_H-M 'P 21/c'
_cod_database_code 4133045
_shelx_shelxl_version_number 2018/1
_shelx_space_group_comment
;
The symmetry employed for this shelxl refinement is uniquely defined
by the following loop, which should always be used as a source of
symmetry information in preference to the above space-group names.
They are only intended as comments.
;
_shelx_estimated_absorpt_t_min 0.858
_shelx_estimated_absorpt_t_max 0.946

loop_
_space_group_symop_operation_xyz
'x, y, z'
'-x, y+1/2, -z+1/2'
'-x, -y, -z'
'x, -y-1/2, z-1/2'

loop_
_atom_site_label
_atom_site_type_symbol
_atom_site_fract_x
_atom_site_fract_y
_atom_site_fract_z
_atom_site_U_iso_or_equiv
_atom_site_adp_type
_atom_site_occupancy
_atom_site_site_symmetry_order
_atom_site_calc_flag
_atom_site_refinement_flags_posn
_atom_site_refinement_flags_adp
Cl1 Cl 0.92667(14) -0.21333(13) 0.59843(3) 0.01855(19) Uani 1 1 d . .
O1 O 0.9619(5) 0.2274(4) 0.49189(8) 0.0261(7) Uani 1 1 d . .
N1 N 0.9788(5) 0.0880(4) 0.54724(9) 0.0152(6) Uani 1 1 d . .
H1N1 H 0.985(8) -0.052(8) 0.5350(15) 0.023 Uiso 1 1 d . U
C1 C 0.9645(6) 0.2333(5) 0.52500(11) 0.0189(7) Uani 1 1 d . .
C2 C 0.9464(7) 0.3988(5) 0.54785(11) 0.0221(8) Uani 1 1 d . .
H2A H 0.817020 0.447830 0.544517 0.027 Uiso 1 1 calc R U
H2B H 1.036581 0.492063 0.541545 0.027 Uiso 1 1 calc R U
C3 C 0.9927(6) 0.3329(5) 0.58707(10) 0.0159(6) Uani 1 1 d . .
H3A H 1.121163 0.369826 0.596492 0.019 Uiso 1 1 calc R U
H3B H 0.900880 0.379943 0.603285 0.019 Uiso 1 1 calc R U
C4 C 0.9786(5) 0.1319(5) 0.58388(10) 0.0133(6) Uani 1 1 d . .
C5 C 0.9624(5) 0.0122(5) 0.61077(9) 0.0125(6) Uani 1 1 d . .
C6 C 0.9693(5) 0.0514(5) 0.64975(10) 0.0142(6) Uani 1 1 d . .
C7 C 1.0961(6) 0.1783(6) 0.66540(11) 0.0200(7) Uani 1 1 d . .
H7 H 1.181711 0.234978 0.650775 0.024 Uiso 1 1 calc R U
C8 C 1.0993(7) 0.2227(7) 0.70170(12) 0.0276(9) Uani 1 1 d . .
H8 H 1.184322 0.311250 0.711604 0.033 Uiso 1 1 calc R U
C9 C 0.9771(7) 0.1369(7) 0.72391(11) 0.0266(9) Uani 1 1 d . .
H9 H 0.978965 0.166973 0.748860 0.032 Uiso 1 1 calc R U
C10 C 0.8537(7) 0.0081(7) 0.70915(11) 0.0255(9) Uani 1 1 d . .
H10 H 0.771194 -0.051131 0.724072 0.031 Uiso 1 1 calc R U
C11 C 0.8500(6) -0.0353(6) 0.67234(11) 0.0199(7) Uani 1 1 d . .
H11 H 0.765604 -0.124583 0.662533 0.024 Uiso 1 1 calc R U
Cl2 Cl 0.49167(14) 0.71387(12) 0.40016(3) 0.01908(19) Uani 1 1 d . .
O2 O 0.5084(6) 0.2723(4) 0.50717(8) 0.0303(8) Uani 1 1 d . .
N2 N 0.5388(5) 0.4112(4) 0.45281(9) 0.0173(6) Uani 1 1 d . .
H1N2 H 0.531(8) 0.532(8) 0.4628(15) 0.026 Uiso 1 1 d . U
C12 C 0.5226(6) 0.2660(5) 0.47451(11) 0.0197(7) Uani 1 1 d . .
C13 C 0.5221(6) 0.1003(5) 0.45134(11) 0.0193(7) Uani 1 1 d . .
H13A H 0.397853 0.040356 0.450189 0.023 Uiso 1 1 calc R U
H13B H 0.620077 0.015088 0.461096 0.023 Uiso 1 1 calc R U
C14 C 0.5649(6) 0.1682(5) 0.41352(10) 0.0160(6) Uani 1 1 d . .
H14A H 0.694631 0.136245 0.408264 0.019 Uiso 1 1 calc R U
H14B H 0.474706 0.117849 0.394348 0.019 Uiso 1 1 calc R U
C15 C 0.5421(5) 0.3694(5) 0.41629(10) 0.0137(6) Uani 1 1 d . .
C16 C 0.5245(5) 0.4885(5) 0.38890(10) 0.0134(6) Uani 1 1 d . .
C17 C 0.5200(5) 0.4485(5) 0.34990(10) 0.0144(6) Uani 1 1 d . .
C18 C 0.6444(6) 0.3215(6) 0.33695(11) 0.0204(7) Uani 1 1 d . .
H18 H 0.734542 0.264341 0.353487 0.024 Uiso 1 1 calc R U
C19 C 0.6367(7) 0.2788(7) 0.30019(11) 0.0254(8) Uani 1 1 d . .
H19 H 0.721208 0.193037 0.291816 0.031 Uiso 1 1 calc R U
C20 C 0.5054(7) 0.3620(6) 0.27586(11) 0.0241(8) Uani 1 1 d . .
H20 H 0.497933 0.331684 0.250870 0.029 Uiso 1 1 calc R U
C21 C 0.3849(7) 0.4897(6) 0.28831(12) 0.0248(8) Uani 1 1 d . .
H21 H 0.296285 0.547857 0.271614 0.030 Uiso 1 1 calc R U
C22 C 0.3924(6) 0.5335(5) 0.32489(10) 0.0185(7) Uani 1 1 d . .
H22 H 0.309790 0.621940 0.332903 0.022 Uiso 1 1 calc R U

loop_
_atom_site_aniso_label
_atom_site_aniso_U_11
_atom_site_aniso_U_22
_atom_site_aniso_U_33
_atom_site_aniso_U_23
_atom_site_aniso_U_13
_atom_site_aniso_U_12
Cl1 0.0234(4) 0.0120(4) 0.0199(4) -0.0005(3) -0.0003(3) -0.0012(3)
O1 0.048(2) 0.0146(13) 0.0162(13) 0.0025(11) 0.0056(12) 0.0031(13)
N1 0.0224(15) 0.0110(13) 0.0124(13) -0.0003(10) 0.0028(11) -0.0010(11)
C1 0.0262(19) 0.0115(15) 0.0194(17) 0.0022(13) 0.0035(14) 0.0001(13)
C2 0.035(2) 0.0104(15) 0.0206(18) 0.0001(13) 0.0026(16) 0.0006(15)
C3 0.0192(16) 0.0103(14) 0.0184(16) -0.0013(12) 0.0019(13) -0.0015(12)
C4 0.0138(14) 0.0105(14) 0.0152(15) 0.0004(12) -0.0002(11) 0.0018(11)
C5 0.0142(14) 0.0104(14) 0.0129(14) -0.0021(11) 0.0006(11) -0.0004(11)
C6 0.0161(15) 0.0136(15) 0.0125(14) -0.0009(12) -0.0008(11) -0.0004(12)
C7 0.0214(17) 0.0199(18) 0.0182(17) -0.0025(14) -0.0006(13) -0.0050(14)
C8 0.032(2) 0.029(2) 0.0202(18) -0.0066(17) -0.0045(16) -0.0023(18)
C9 0.036(2) 0.031(2) 0.0131(16) -0.0026(16) 0.0007(15) 0.0044(19)
C10 0.032(2) 0.029(2) 0.0161(17) 0.0041(16) 0.0054(15) 0.0004(18)
C11 0.0226(18) 0.0219(18) 0.0155(16) 0.0031(14) 0.0017(13) -0.0019(14)
Cl2 0.0264(4) 0.0113(4) 0.0199(4) -0.0002(3) 0.0040(3) 0.0017(3)
O2 0.062(2) 0.0151(14) 0.0147(13) 0.0015(11) 0.0075(14) 0.0009(15)
N2 0.0283(17) 0.0110(13) 0.0125(13) -0.0006(11) 0.0010(12) 0.0005(12)
C12 0.030(2) 0.0118(15) 0.0167(16) 0.0012(13) 0.0017(14) -0.0009(14)
C13 0.029(2) 0.0113(15) 0.0178(17) -0.0001(13) 0.0017(14) -0.0022(14)
C14 0.0194(16) 0.0103(14) 0.0184(16) -0.0001(12) 0.0025(13) 0.0015(12)
C15 0.0172(15) 0.0100(14) 0.0142(15) -0.0002(12) 0.0029(12) -0.0034(11)
C16 0.0158(15) 0.0106(14) 0.0137(14) -0.0011(11) 0.0004(11) -0.0009(11)
C17 0.0168(15) 0.0135(15) 0.0127(14) 0.0003(12) 0.0005(11) -0.0013(12)
C18 0.0231(18) 0.0202(18) 0.0179(16) -0.0011(14) 0.0020(14) 0.0062(14)
C19 0.033(2) 0.027(2) 0.0168(17) -0.0031(16) 0.0053(15) 0.0056(18)
C20 0.031(2) 0.028(2) 0.0142(16) -0.0013(15) 0.0018(14) -0.0047(17)
C21 0.032(2) 0.024(2) 0.0172(17) 0.0039(15) -0.0002(15) -0.0004(17)
C22 0.0243(18) 0.0160(16) 0.0149(16) 0.0023(13) 0.0000(13) 0.0026(14)

loop_
_atom_type_symbol
_atom_type_description
_atom_type_scat_dispersion_real
_atom_type_scat_dispersion_imag
_atom_type_scat_source
C C 0.0033 0.0016 'International Tables Vol C Tables 4.2.6.8 and 6.1.1.4'
H H 0.0000 0.0000 'International Tables Vol C Tables 4.2.6.8 and 6.1.1.4'
N N 0.0061 0.0033 'International Tables Vol C Tables 4.2.6.8 and 6.1.1.4'
O O 0.0106 0.0060 'International Tables Vol C Tables 4.2.6.8 and 6.1.1.4'
Cl Cl 0.1484 0.1585 'International Tables Vol C Tables 4.2.6.8 and 6.1.1.4'

loop_
_geom_angle_atom_site_label_1
_geom_angle_atom_site_label_2
_geom_angle_atom_site_label_3
_geom_angle
C1 N1 C4 113.1(3)
O1 C1 N1 124.7(4)
O1 C1 C2 126.5(4)
N1 C1 C2 108.7(3)
C1 C2 C3 104.1(3)
C4 C3 C2 103.7(3)
C5 C4 N1 124.5(3)
C5 C4 C3 127.7(3)
N1 C4 C3 107.8(3)
C4 C5 C6 126.4(3)
C4 C5 Cl1 117.6(3)
C6 C5 Cl1 116.0(3)
C7 C6 C11 118.0(3)
C7 C6 C5 120.5(3)
C11 C6 C5 121.5(3)
C8 C7 C6 121.4(4)
C7 C8 C9 120.0(4)
C10 C9 C8 119.4(4)
C9 C10 C11 120.2(4)
C10 C11 C6 120.8(4)
C12 N2 C15 113.9(3)
O2 C12 N2 124.9(4)
O2 C12 C13 126.7(4)
N2 C12 C13 108.4(3)
C12 C13 C14 104.7(3)
C15 C14 C13 103.6(3)
C16 C15 N2 125.1(3)
C16 C15 C14 127.5(3)
N2 C15 C14 107.4(3)
C15 C16 C17 126.6(3)
C15 C16 Cl2 117.5(3)
C17 C16 Cl2 115.8(3)
C22 C17 C18 118.3(3)
C22 C17 C16 121.1(3)
C18 C17 C16 120.6(3)
C19 C18 C17 120.9(4)
C20 C19 C18 119.9(4)
C19 C20 C21 119.6(4)
C20 C21 C22 120.8(4)
C21 C22 C17 120.5(4)

loop_
_geom_bond_atom_site_label_1
_geom_bond_atom_site_label_2
_geom_bond_distance
Cl1 C5 1.761(4)
O1 C1 1.225(5)
N1 C1 1.363(5)
N1 C4 1.396(5)
C1 C2 1.512(6)
C2 C3 1.543(6)
C3 C4 1.511(5)
C4 C5 1.352(5)
C5 C6 1.470(5)
C6 C7 1.401(5)
C6 C11 1.402(5)
C7 C8 1.383(6)
C8 C9 1.404(7)
C9 C10 1.385(7)
C10 C11 1.399(6)
Cl2 C16 1.758(4)
O2 C12 1.223(5)
N2 C12 1.362(5)
N2 C15 1.390(5)
C12 C13 1.508(6)
C13 C14 1.545(5)
C14 C15 1.519(5)
C15 C16 1.348(5)
C16 C17 1.473(5)
C17 C22 1.394(5)
C17 C18 1.411(5)
C18 C19 1.395(6)
C19 C20 1.389(6)
C20 C21 1.389(7)
C21 C22 1.390(6)

loop_
_geom_hbond_atom_site_label_D
_geom_hbond_atom_site_label_H
_geom_hbond_atom_site_label_A
_geom_hbond_distance_DH
_geom_hbond_distance_HA
_geom_hbond_distance_DA
_geom_hbond_angle_DHA
_geom_hbond_site_symmetry_A
_geom_hbond_publ_flag
N1 H1N1 O1 1.14(6) 1.71(6) 2.821(5) 162(5) 3_756 yes
N2 H1N2 O2 0.98(6) 1.88(6) 2.830(5) 164(5) 3_666 yes

loop_
_geom_torsion_atom_site_label_1
_geom_torsion_atom_site_label_2
_geom_torsion_atom_site_label_3
_geom_torsion_atom_site_label_4
_geom_torsion
C4 N1 C1 O1 180.0(4)
C4 N1 C1 C2 -1.8(5)
O1 C1 C2 C3 -170.7(4)
N1 C1 C2 C3 11.1(5)
C1 C2 C3 C4 -15.4(4)
C1 N1 C4 C5 169.4(4)
C1 N1 C4 C3 -8.6(4)
C2 C3 C4 C5 -163.1(4)
C2 C3 C4 N1 14.9(4)
N1 C4 C5 C6 177.3(4)
C3 C4 C5 C6 -5.0(6)
N1 C4 C5 Cl1 -3.4(5)
C3 C4 C5 Cl1 174.2(3)
C4 C5 C6 C7 -39.0(6)
Cl1 C5 C6 C7 141.7(3)
C4 C5 C6 C11 140.7(4)
Cl1 C5 C6 C11 -38.6(5)
C11 C6 C7 C8 -2.6(6)
C5 C6 C7 C8 177.2(4)
C6 C7 C8 C9 1.6(7)
C7 C8 C9 C10 -0.1(7)
C8 C9 C10 C11 -0.5(7)
C9 C10 C11 C6 -0.5(7)
C7 C6 C11 C10 2.0(6)
C5 C6 C11 C10 -177.7(4)
C15 N2 C12 O2 -176.6(4)
C15 N2 C12 C13 2.6(5)
O2 C12 C13 C14 -174.2(5)
N2 C12 C13 C14 6.7(5)
C12 C13 C14 C15 -12.3(4)
C12 N2 C15 C16 167.9(4)
C12 N2 C15 C14 -10.9(5)
C13 C14 C15 C16 -164.7(4)
C13 C14 C15 N2 14.1(4)
N2 C15 C16 C17 -177.5(4)
C14 C15 C16 C17 1.2(6)
N2 C15 C16 Cl2 -0.9(5)
C14 C15 C16 Cl2 177.8(3)
C15 C16 C17 C22 137.5(4)
Cl2 C16 C17 C22 -39.2(5)
C15 C16 C17 C18 -42.0(6)
Cl2 C16 C17 C18 141.4(3)
C22 C17 C18 C19 -1.5(6)
C16 C17 C18 C19 177.9(4)
C17 C18 C19 C20 0.0(7)
C18 C19 C20 C21 1.2(7)
C19 C20 C21 C22 -0.9(7)
C20 C21 C22 C17 -0.6(7)
C18 C17 C22 C21 1.8(6)
C16 C17 C22 C21 -177.6(4)
